data_7230502
loop_
_publ_author_name
'Yan, Chong'
'Liu, Weiyang'
'Li, Jing'
'Deng, Yanlian'
'Chen, Senhua'
'Liu, Hongju'

_publ_section_title
;
 Bioactive terpenoids from Santalum album derived endophytic fungus
 Fusarium sp. YD-2
;
_journal_issue 27
_journal_name_full 'RSC Advances'
_journal_page_first 14823
_journal_paper_doi 10.1039/C8RA02430H
_journal_volume 8
_journal_year 2018
_chemical_absolute_configuration ad
_chemical_formula_moiety '3(C H Cl3), 2(C27 H36 O10)'
_chemical_formula_sum 'C57 H75 Cl9 O20'
_chemical_formula_weight 1399.22
_chemical_name_systematic
;
 ? 
;
_space_group_crystal_system monoclinic
_space_group_IT_number 4
_space_group_name_Hall 'P 2yb'
_space_group_name_H-M_alt 'P 1 21 1'
_symmetry_space_group_name_Hall 'P 2yb'
_symmetry_space_group_name_H-M 'P 1 21 1'
_atom_sites_solution_hydrogens geom
_atom_sites_solution_primary direct
_atom_sites_solution_secondary difmap
_audit_creation_date 2017-05-23
_audit_creation_method
;
Olex2 1.2
(compiled 2016.09.09 svn.r3337 for OlexSys, GUI svn.r5227)
;
_audit_update_record
;
2018-01-09 deposited with the CCDC.
2018-04-13 downloaded from the CCDC.
;
_cell_angle_alpha 90.00
_cell_angle_beta 94.0100(10)
_cell_angle_gamma 90.00
_cell_formula_units_Z 2
_cell_length_a 14.11110(10)
_cell_length_b 11.04240(10)
_cell_length_c 20.3079(2)
_cell_measurement_reflns_used 20013
_cell_measurement_temperature 150.00(10)
_cell_measurement_theta_max 73.9680
_cell_measurement_theta_min 3.9280
_cell_volume 3156.64(5)
_computing_cell_refinement 'CrysAlisPro 1.171.38.43 (Rigaku OD, 2015)'
_computing_data_collection 'CrysAlisPro 1.171.38.43 (Rigaku OD, 2015)'
_computing_data_reduction 'CrysAlisPro 1.171.38.43 (Rigaku OD, 2015)'
_computing_molecular_graphics 'Olex2 (Dolomanov et al., 2009)'
_computing_publication_material 'Olex2 (Dolomanov et al., 2009)'
_computing_structure_refinement 'XL (Sheldrick, 2008)'
_computing_structure_solution 'XS (Sheldrick, 2008)'
_diffrn_ambient_environment N~2~
_diffrn_ambient_temperature 150.00(10)
_diffrn_detector 'CCD plate'
_diffrn_detector_area_resol_mean 5.2913
_diffrn_detector_type AtlasS2
_diffrn_measured_fraction_theta_full 0.989
_diffrn_measured_fraction_theta_max 0.989
_diffrn_measurement_details
;
List of Runs (angles in degrees, time in seconds):

  # Type    Start    End  Width  t~exp~   \w     \q     \k     \f   Frames
#--------------------------------------------------------------------------
  1  \w     43.00  77.00   1.00    1.00    --   41.89  37.00 -90.00   34
  2  \w     66.00 118.00   1.00    1.00    --   41.89  77.00  30.00   52
  3  \w     96.00 123.00   1.00    1.26    --  107.79 125.00  90.00   27
  4  \w    101.00 177.00   1.00    1.26    --  107.79 125.00  60.00   76
  5  \w    130.00 178.00   1.00    1.26    --  107.79  77.00 -30.00   48
  6  \w    126.00 172.00   1.00    1.26    --  107.79  77.00 -90.00   46
  7  \w    123.00 174.00   1.00    1.26    --  107.79  77.00 -60.00   51
  8  \w    111.00 177.00   1.00    1.26    --  107.79  77.00-120.00   66
  9  \w     86.00 113.00   1.00    1.26    --  107.79  30.00   0.00   27
 10  \w     82.00 108.00   1.00    1.26    --  107.79  45.00 -60.00   26
 11  \w     81.00 106.00   1.00    1.26    --  107.79  30.00 -60.00   25
 12  \w     80.00 105.00   1.00    1.26    --  107.79  61.00 -90.00   25
 13  \w     83.00 109.00   1.00    1.26    --  107.79  45.00 -90.00   26
 14  \w     79.00 106.00   1.00    1.26    --  107.79  61.00 -60.00   27
 15  \w     84.00 111.00   1.00    1.26    --  107.79  30.00 -30.00   27
 16  \w     79.00 105.00   1.00    1.26    --  107.79  61.00   0.00   26
 17  \w     83.00 177.00   1.00    1.26    --  107.79  30.00  30.00   94
 18  \w    121.00 172.00   1.00    1.26    --  107.79 125.00 150.00   51
 19  \w     97.00 158.00   1.00    1.26    --  107.79  61.00  60.00   61
 20  \w     82.00 108.00   1.00    1.26    --  107.79  45.00   0.00   26
 21  \w     82.00 108.00   1.00    1.26    --  107.79  45.00 -30.00   26
 22  \w     75.00 101.00   1.00    1.26    --  107.79  77.00 -90.00   26
 23  \w     79.00 105.00   1.00    1.26    --  107.79  61.00-120.00   26
 24  \w     77.00 102.00   1.00    1.26    --  107.79  77.00-150.00   25
 25  \w     75.00 101.00   1.00    1.26    --  107.79  77.00-120.00   26
 26  \w     75.00 101.00   1.00    1.26    --  107.79  77.00 -60.00   26
 27  \w     79.00 105.00   1.00    1.26    --  107.79  61.00 -30.00   26
 28  \w     75.00 101.00   1.00    1.26    --  107.79  77.00 -30.00   26
 29  \w     25.00  80.00   1.00    1.26    --  107.79 -94.00   0.00   55
 30  \w      3.00  60.00   1.00    1.00    --   41.89 -99.00  30.00   57
 31  \w      5.00  80.00   1.00    1.00    --   41.89 -99.00 120.00   75
 32  \w    -70.00 -43.00   1.00    1.00    --  -41.89 -57.00-120.00   27
 33  \w    -70.00 -34.00   1.00    1.00    --  -41.89 -37.00 -90.00   36
 34  \w   -110.00 -14.00   1.00    1.00    --  -41.89 -57.00 -90.00   96
 35  \w   -118.00 -13.00   1.00    1.00    --  -41.89 -77.00-180.00  105
;
_diffrn_measurement_device 'four-circle diffractometer'
_diffrn_measurement_device_type 'SuperNova, Dual, Cu at zero, AtlasS2'
_diffrn_measurement_method '\w scans'
_diffrn_orient_matrix_type 'CrysAlisPro convention (1999,Acta A55,543-557)'
_diffrn_orient_matrix_UB_11 -0.1057010000
_diffrn_orient_matrix_UB_12 -0.0299678000
_diffrn_orient_matrix_UB_13 0.0059158000
_diffrn_orient_matrix_UB_21 -0.0231098000
_diffrn_orient_matrix_UB_22 0.0452016000
_diffrn_orient_matrix_UB_23 -0.0710857000
_diffrn_orient_matrix_UB_31 0.0164473000
_diffrn_orient_matrix_UB_32 -0.1285394000
_diffrn_orient_matrix_UB_33 -0.0263685000
_diffrn_radiation_monochromator mirror
_diffrn_radiation_probe x-ray
_diffrn_radiation_type CuK\a
_diffrn_radiation_wavelength 1.54178
_diffrn_reflns_av_R_equivalents 0.0320
_diffrn_reflns_av_unetI/netI 0.0357
_diffrn_reflns_limit_h_max 17
_diffrn_reflns_limit_h_min -16
_diffrn_reflns_limit_k_max 13
_diffrn_reflns_limit_k_min -13
_diffrn_reflns_limit_l_max 24
_diffrn_reflns_limit_l_min -25
_diffrn_reflns_number 28787
_diffrn_reflns_theta_full 74.05
_diffrn_reflns_theta_max 74.05
_diffrn_reflns_theta_min 3.70
_diffrn_source 'micro-focus sealed X-ray tube'
_diffrn_source_type 'SuperNova (Cu) X-ray Source'
_exptl_absorpt_coefficient_mu 4.271
_exptl_absorpt_correction_T_max 1.00000
_exptl_absorpt_correction_T_min 0.40232
_exptl_absorpt_correction_type multi-scan
_exptl_absorpt_process_details
;
CrysAlisPro 1.171.38.43 (Rigaku Oxford Diffraction, 2015)
Empirical absorption correction using spherical harmonics,
 implemented in SCALE3 ABSPACK scaling algorithm.
;
_exptl_crystal_colour colourless
_exptl_crystal_colour_primary colourless
_exptl_crystal_density_diffrn 1.472
_exptl_crystal_density_method 'not measured'
_exptl_crystal_description block
_exptl_crystal_F_000 1460
_exptl_crystal_size_max 0.7
_exptl_crystal_size_mid 0.55
_exptl_crystal_size_min 0.3
_refine_diff_density_max 1.339
_refine_diff_density_min -1.076
_refine_diff_density_rms 0.097
_refine_ls_abs_structure_details 'Flack H D (1983), Acta Cryst. A39, 876-881'
_refine_ls_abs_structure_Flack 0.031(13)
_refine_ls_extinction_method none
_refine_ls_goodness_of_fit_ref 1.043
_refine_ls_hydrogen_treatment constr
_refine_ls_matrix_type full
_refine_ls_number_parameters 789
_refine_ls_number_reflns 12189
_refine_ls_number_restraints 1
_refine_ls_restrained_S_all 1.043
_refine_ls_R_factor_all 0.0618
_refine_ls_R_factor_gt 0.0605
_refine_ls_shift/su_max 0.002
_refine_ls_shift/su_mean 0.000
_refine_ls_structure_factor_coef Fsqd
_refine_ls_weighting_details 'calc w=1/[\s^2^(Fo^2^)+(0.1102P)^2^+4.0829P] where P=(Fo^2^+2Fc^2^)/3'
_refine_ls_weighting_scheme calc
_refine_ls_wR_factor_gt 0.1718
_refine_ls_wR_factor_ref 0.1739
_reflns_number_gt 11847
_reflns_number_total 12189
_reflns_threshold_expression >2sigma(I)
_cod_data_source_file c8ra02430h2.cif
_cod_data_source_block 17041201
_cod_database_code 7230502
_chemical_oxdiff_formula 'C H O N'
_reflns_odcompleteness_completeness 99.97
_reflns_odcompleteness_iscentric 1
_reflns_odcompleteness_theta 66.97
_olex2_refinement_description
;
1. Fixed Uiso
 At 1.2 times of:
  All C(H) groups, All C(H,H) groups
 At 1.5 times of:
  All C(H,H,H) groups
2.a Ternary CH refined with riding coordinates:
 C61(H61), C78(H78), C85(H85), C1(H1), C3'(H3'), C4'(H4'), C5(H5), C5'(H5'),
 C7(H7), C8(H8), C1AA(H1AA), C49(H49), C51(H51), C55(H55), C56(H56), C74(H74),
 C81(H81)
2.b Secondary CH2 refined with riding coordinates:
 C2(H2A,H2B), C6(H6A,H6B), C11(H11A,H11B), C15(H15A,H15B), C2AA(H2AA,H2AB),
 C42(H42A,H42B), C54(H54A,H54B), C82(H82A,H82B)
2.c Idealised Me refined as rotating group:
 C8'(H8'A,H8'B,H8'C), C9'(H9'A,H9'B,H9'C), C12(H12A,H12B,H12C), C14(H14A,H14B,
 H14C), C16(H16A,H16B,H16C), C17(H17A,H17B,H17C), C68(H68A,H68B,H68C), C34(H34A,
 H34B,H34C), C43(H43A,H43B,H43C), C45(H45A,H45B,H45C), C47(H47A,H47B,H47C),
 C48(H48A,H48B,H48C), C66(H66A,H66B,H66C), C79(H79A,H79B,H79C)
;
_olex2_submission_special_instructions 'No special instructions were received'
_oxdiff_exptl_absorpt_empirical_details
;
Empirical correction (ABSPACK) includes:
- Absorption correction using spherical harmonics
- Frame scaling
;
_oxdiff_exptl_absorpt_empirical_full_max 2.139
_oxdiff_exptl_absorpt_empirical_full_min 0.712

loop_
_space_group_symop_id
_space_group_symop_operation_xyz
1 'x, y, z'
2 '-x, y+1/2, -z'

loop_
_atom_site_label
_atom_site_type_symbol
_atom_site_fract_x
_atom_site_fract_y
_atom_site_fract_z
_atom_site_U_iso_or_equiv
_atom_site_adp_type
_atom_site_occupancy
_atom_site_calc_flag
_atom_site_refinement_flags_posn
Cl0A Cl 0.87777(9) 0.40456(12) 0.29714(5) 0.0433(3) Uani 1 d .
Cl1 Cl 0.99021(9) 0.41418(17) 0.18324(7) 0.0574(4) Uani 1 d .
Cl4 Cl 0.87621(14) 0.20194(13) 0.20799(8) 0.0702(5) Uani 1 d .
C61 C 0.8841(3) 0.3573(4) 0.2150(2) 0.0344(10) Uani 1 d .
H61 H 0.8299 0.3926 0.1889 0.041 Uiso 1 calc R
Cl2 Cl 0.61434(10) 0.41565(14) 0.22300(6) 0.0528(3) Uani 1 d .
Cl5 Cl 0.49553(10) 0.42048(18) 0.33288(9) 0.0675(4) Uani 1 d .
Cl6 Cl 0.60985(15) 0.21069(13) 0.31022(8) 0.0721(5) Uani 1 d .
C78 C 0.6020(3) 0.3677(4) 0.3045(2) 0.0320(9) Uani 1 d .
H78 H 0.6545 0.4025 0.3325 0.038 Uiso 1 calc R
Cl7 Cl 0.15320(11) 0.15647(13) 0.15708(6) 0.0528(3) Uani 1 d .
Cl8 Cl 0.14897(16) 0.19834(19) 0.29481(7) 0.0757(5) Uani 1 d .
Cl21 Cl 0.32782(15) 0.2174(2) 0.22969(16) 0.1107(9) Uani 1 d .
C85 C 0.2201(4) 0.1415(6) 0.2338(3) 0.0526(13) Uani 1 d .
H85 H 0.2328 0.0555 0.2423 0.063 Uiso 1 calc R
O1 O 0.83465(16) 0.0770(2) 0.54355(12) 0.0188(5) Uani 1 d .
O2 O 0.65741(17) 0.0708(2) 0.46691(13) 0.0218(5) Uani 1 d .
O3 O 0.7343(2) -0.0193(2) 0.39036(14) 0.0281(6) Uani 1 d .
O4 O 0.56426(16) 0.3895(3) 0.68838(12) 0.0223(5) Uani 1 d .
O5 O 0.6488(2) 0.3999(5) 0.78511(16) 0.0573(12) Uani 1 d .
O6 O 0.69058(15) 0.4248(2) 0.47412(11) 0.0147(4) Uani 1 d .
O7 O 0.67157(15) 0.6312(2) 0.48457(11) 0.0147(4) Uani 1 d .
O8 O 0.81923(16) 0.7224(2) 0.36606(12) 0.0191(5) Uani 1 d .
O9 O 0.94871(19) 0.8062(3) 0.41609(14) 0.0278(6) Uani 1 d .
C1 C 0.8173(2) 0.1912(3) 0.51019(16) 0.0157(6) Uani 1 d .
H1 H 0.8712 0.2462 0.5189 0.019 Uiso 1 calc R
C1' C 0.7313(2) 0.5354(3) 0.46536(15) 0.0125(6) Uani 1 d .
C2 C 0.8027(2) 0.1629(3) 0.43675(17) 0.0183(7) Uani 1 d .
H2A H 0.7813 0.2348 0.4127 0.022 Uiso 1 calc R
H2B H 0.8622 0.1368 0.4201 0.022 Uiso 1 calc R
C2' C 0.7275(2) 0.6794(3) 0.38326(17) 0.0169(6) Uani 1 d .
C3 C 0.7302(2) 0.0648(3) 0.42707(17) 0.0193(7) Uani 1 d .
C3' C 0.7105(2) 0.7330(3) 0.45131(16) 0.0152(6) Uani 1 d .
H3' H 0.6677 0.8030 0.4486 0.018 Uiso 1 calc R
C4 C 0.7959(3) 0.0771(3) 0.60865(17) 0.0214(7) Uani 1 d .
C4' C 0.8112(2) 0.7654(3) 0.48001(16) 0.0159(6) Uani 1 d .
H4' H 0.8105 0.8457 0.5005 0.019 Uiso 1 calc R
O4AA O 0.73569(16) 0.5527(2) 0.39614(11) 0.0154(4) Uani 1 d .
C5 C 0.7488(2) 0.2025(3) 0.61199(16) 0.0161(6) Uani 1 d .
H5 H 0.7991 0.2569 0.6299 0.019 Uiso 1 calc R
C5' C 0.8447(2) 0.6709(3) 0.53221(16) 0.0146(6) Uani 1 d .
H5' H 0.8038 0.6810 0.5689 0.018 Uiso 1 calc R
C6 C 0.6653(2) 0.2241(3) 0.65422(17) 0.0206(7) Uani 1 d .
H6A H 0.6800 0.1948 0.6988 0.025 Uiso 1 calc R
H6B H 0.6091 0.1822 0.6357 0.025 Uiso 1 calc R
C6' C 0.8278(2) 0.5400(3) 0.50650(16) 0.0134(6) Uani 1 d .
C7 C 0.6486(2) 0.3607(3) 0.65439(16) 0.0176(7) Uani 1 d .
H7 H 0.7035 0.3997 0.6779 0.021 Uiso 1 calc R
C7' C 0.8695(2) 0.7696(3) 0.42006(18) 0.0197(7) Uani 1 d .
C8 C 0.6333(2) 0.4180(3) 0.58553(17) 0.0171(6) Uani 1 d .
H8 H 0.6388 0.5057 0.5922 0.021 Uiso 1 calc R
C8' C 0.6544(3) 0.7053(4) 0.32809(18) 0.0237(7) Uani 1 d .
H8'A H 0.6692 0.6605 0.2896 0.035 Uiso 1 calc GR
H8'B H 0.6543 0.7904 0.3183 0.035 Uiso 1 calc GR
H8'C H 0.5929 0.6817 0.3410 0.035 Uiso 1 calc GR
C9 C 0.7150(2) 0.3817(3) 0.54097(15) 0.0140(6) Uani 1 d .
C9' C 0.9459(2) 0.6930(4) 0.56067(19) 0.0232(7) Uani 1 d .
H9'A H 0.9634 0.6314 0.5926 0.035 Uiso 1 calc GR
H9'B H 0.9496 0.7710 0.5816 0.035 Uiso 1 calc GR
H9'C H 0.9884 0.6905 0.5258 0.035 Uiso 1 calc GR
C10 C 0.7279(2) 0.2422(3) 0.53927(16) 0.0141(6) Uani 1 d .
C11 C 0.8079(2) 0.4525(3) 0.56381(15) 0.0137(6) Uani 1 d .
H11A H 0.7991 0.4976 0.6039 0.016 Uiso 1 calc R
H11B H 0.8605 0.3968 0.5722 0.016 Uiso 1 calc R
C12 C 0.5317(2) 0.3957(4) 0.55435(18) 0.0236(7) Uani 1 d .
H12A H 0.5284 0.4193 0.5088 0.035 Uiso 1 calc GR
H12B H 0.4873 0.4427 0.5774 0.035 Uiso 1 calc GR
H12C H 0.5164 0.3113 0.5576 0.035 Uiso 1 calc GR
C13 C 0.5734(3) 0.4082(4) 0.75345(18) 0.0250(8) Uani 1 d .
C14 C 0.4812(3) 0.4386(4) 0.7811(2) 0.0312(9) Uani 1 d .
H14A H 0.4482 0.4976 0.7534 0.047 Uiso 1 calc GR
H14B H 0.4929 0.4710 0.8248 0.047 Uiso 1 calc GR
H14C H 0.4432 0.3667 0.7829 0.047 Uiso 1 calc GR
C15 C 0.6399(2) 0.1835(3) 0.50129(17) 0.0171(6) Uani 1 d .
H15A H 0.5923 0.1683 0.5325 0.021 Uiso 1 calc R
H15B H 0.6134 0.2416 0.4693 0.021 Uiso 1 calc R
C16 C 0.7280(3) -0.0284(4) 0.6123(2) 0.0299(8) Uani 1 d .
H16A H 0.6765 -0.0190 0.5792 0.045 Uiso 1 calc GR
H16B H 0.7034 -0.0306 0.6552 0.045 Uiso 1 calc GR
H16C H 0.7610 -0.1026 0.6048 0.045 Uiso 1 calc GR
C17 C 0.8796(3) 0.0659(4) 0.6600(2) 0.0304(9) Uani 1 d .
H17A H 0.9098 -0.0113 0.6554 0.046 Uiso 1 calc GR
H17B H 0.8573 0.0725 0.7034 0.046 Uiso 1 calc GR
H17C H 0.9245 0.1293 0.6535 0.046 Uiso 1 calc GR
C68 C 0.9074(2) 0.4906(3) 0.46672(17) 0.0181(7) Uani 1 d .
H68A H 0.8891 0.4130 0.4486 0.027 Uiso 1 calc GR
H68B H 0.9644 0.4820 0.4951 0.027 Uiso 1 calc GR
H68C H 0.9187 0.5456 0.4315 0.027 Uiso 1 calc GR
O11 O 0.75109(16) 0.5239(2) 1.11860(11) 0.0151(5) Uani 1 d .
O12 O 0.83758(17) 0.0438(2) 1.05572(13) 0.0198(5) Uani 1 d .
O13 O 0.53933(19) 0.7777(3) 1.08299(14) 0.0274(6) Uani 1 d .
O14 O 0.80755(15) 0.3971(2) 1.04431(11) 0.0147(4) Uani 1 d .
O19 O 0.82810(15) 0.6050(2) 1.03633(12) 0.0147(5) Uani 1 d .
O20 O 0.66152(17) 0.6927(2) 1.14168(12) 0.0202(5) Uani 1 d .
O23 O 0.66915(17) 0.0494(2) 0.96860(12) 0.0193(5) Uani 1 d .
O24 O 0.95182(17) 0.3618(2) 0.83484(13) 0.0206(5) Uani 1 d .
O27 O 0.8662(2) 0.3738(4) 0.73835(15) 0.0387(8) Uani 1 d .
O31 O 0.7503(2) -0.0439(2) 1.12762(13) 0.0260(6) Uani 1 d .
C0AA C 0.7147(2) 0.0495(3) 0.90610(18) 0.0205(7) Uani 1 d .
C1AA C 0.6827(2) 0.1640(3) 1.00229(17) 0.0153(6) Uani 1 d .
H1AA H 0.6300 0.2191 0.9900 0.018 Uiso 1 calc R
C2AA C 0.6882(2) 0.1386(3) 1.07619(17) 0.0183(7) Uani 1 d .
H2AA H 0.7071 0.2113 1.1005 0.022 Uiso 1 calc R
H2AB H 0.6265 0.1134 1.0895 0.022 Uiso 1 calc R
C3AA C 0.7600(2) 0.0399(3) 1.09079(17) 0.0187(7) Uani 1 d .
C30 C 0.7901(2) 0.3529(3) 0.97671(15) 0.0127(6) Uani 1 d .
C34 C 0.5892(2) 0.4649(3) 1.03775(17) 0.0173(6) Uani 1 d .
H34A H 0.5720 0.5217 1.0707 0.026 Uiso 1 calc GR
H34B H 0.6054 0.3887 1.0583 0.026 Uiso 1 calc GR
H34C H 0.5366 0.4539 1.0057 0.026 Uiso 1 calc GR
C38 C 0.6746(2) 0.5134(3) 1.00356(15) 0.0118(6) Uani 1 d .
C41 C 0.7552(2) 0.6506(3) 1.13269(17) 0.0172(6) Uani 1 d .
C42 C 0.8515(2) 0.1953(3) 0.86765(18) 0.0209(7) Uani 1 d .
H42A H 0.9061 0.1546 0.8894 0.025 Uiso 1 calc R
H42B H 0.8419 0.1649 0.8229 0.025 Uiso 1 calc R
C43 C 0.8186(3) 0.6761(4) 1.19361(19) 0.0259(8) Uani 1 d .
H43A H 0.8033 0.6216 1.2281 0.039 Uiso 1 calc GR
H43B H 0.8092 0.7581 1.2076 0.039 Uiso 1 calc GR
H43C H 0.8837 0.6650 1.1841 0.039 Uiso 1 calc GR
C44 C 0.9417(3) 0.3839(3) 0.76998(19) 0.0231(7) Uani 1 d .
C45 C 0.6371(3) 0.0367(4) 0.8507(2) 0.0301(9) Uani 1 d .
H45A H 0.6038 -0.0382 0.8558 0.045 Uiso 1 calc GR
H45B H 0.6651 0.0372 0.8090 0.045 Uiso 1 calc GR
H45C H 0.5934 0.1031 0.8525 0.045 Uiso 1 calc GR
C47 C 0.7837(3) -0.0566(3) 0.9063(2) 0.0273(8) Uani 1 d .
H47A H 0.8292 -0.0497 0.9435 0.041 Uiso 1 calc GR
H47B H 0.8162 -0.0559 0.8663 0.041 Uiso 1 calc GR
H47C H 0.7493 -0.1312 0.9092 0.041 Uiso 1 calc GR
C48 C 1.0321(3) 0.4195(4) 0.7417(2) 0.0303(8) Uani 1 d .
H48A H 1.0804 0.4313 0.7768 0.045 Uiso 1 calc GR
H48B H 1.0228 0.4934 0.7173 0.045 Uiso 1 calc GR
H48C H 1.0515 0.3566 0.7129 0.045 Uiso 1 calc GR
C49 C 0.8667(2) 0.3314(3) 0.86749(18) 0.0190(7) Uani 1 d .
H49 H 0.8120 0.3695 0.8433 0.023 Uiso 1 calc R
C51 C 0.6617(2) 0.6435(3) 0.97685(16) 0.0154(6) Uani 1 d .
H51 H 0.7086 0.6530 0.9438 0.018 Uiso 1 calc R
C54 C 0.8593(2) 0.1545(3) 1.02085(17) 0.0169(6) Uani 1 d .
H54A H 0.9100 0.1371 0.9924 0.020 Uiso 1 calc R
H54B H 0.8835 0.2136 1.0532 0.020 Uiso 1 calc R
C55 C 0.7838(2) 0.7059(3) 1.06672(16) 0.0157(6) Uani 1 d .
H55 H 0.8264 0.7756 1.0733 0.019 Uiso 1 calc R
C56 C 0.6880(2) 0.7393(3) 1.03087(17) 0.0166(6) Uani 1 d .
H56 H 0.6917 0.8198 1.0109 0.020 Uiso 1 calc R
C62 C 0.7762(2) 0.2134(3) 0.97826(15) 0.0132(6) Uani 1 d .
C63 C 0.7656(2) 0.5087(3) 1.05063(16) 0.0129(6) Uani 1 d .
C66 C 0.9768(2) 0.3616(4) 0.97229(19) 0.0245(8) Uani 1 d .
H66A H 0.9761 0.3825 1.0181 0.037 Uiso 1 calc GR
H66B H 1.0237 0.4095 0.9522 0.037 Uiso 1 calc GR
H66C H 0.9918 0.2773 0.9682 0.037 Uiso 1 calc GR
C73 C 0.6196(2) 0.7415(3) 1.08555(17) 0.0189(7) Uani 1 d .
C74 C 0.8782(2) 0.3867(3) 0.93738(16) 0.0152(6) Uani 1 d .
H74 H 0.8749 0.4747 0.9311 0.018 Uiso 1 calc R
C79 C 0.5658(3) 0.6674(4) 0.94065(19) 0.0240(7) Uani 1 d .
H79A H 0.5552 0.6100 0.9054 0.036 Uiso 1 calc GR
H79B H 0.5648 0.7479 0.9228 0.036 Uiso 1 calc GR
H79C H 0.5168 0.6595 0.9708 0.036 Uiso 1 calc GR
C81 C 0.7632(2) 0.1739(3) 0.90532(16) 0.0156(6) Uani 1 d .
H81 H 0.7150 0.2288 0.8850 0.019 Uiso 1 calc R
C82 C 0.7013(2) 0.4253(3) 0.94842(15) 0.0134(6) Uani 1 d .
H82A H 0.7161 0.4701 0.9093 0.016 Uiso 1 calc R
H82B H 0.6490 0.3707 0.9367 0.016 Uiso 1 calc R

loop_
_atom_site_aniso_label
_atom_site_aniso_U_11
_atom_site_aniso_U_22
_atom_site_aniso_U_33
_atom_site_aniso_U_23
_atom_site_aniso_U_13
_atom_site_aniso_U_12
Cl0A 0.0538(6) 0.0479(7) 0.0279(5) -0.0064(5) -0.0004(4) -0.0060(5)
Cl1 0.0394(6) 0.0792(10) 0.0542(7) 0.0021(7) 0.0076(5) 0.0114(6)
Cl4 0.1058(13) 0.0315(7) 0.0675(9) -0.0078(6) -0.0366(9) 0.0116(7)
C61 0.033(2) 0.040(3) 0.028(2) -0.0067(17) -0.0095(16) 0.0089(18)
Cl2 0.0623(7) 0.0587(8) 0.0370(6) 0.0097(6) 0.0003(5) -0.0039(6)
Cl5 0.0366(6) 0.0860(12) 0.0817(10) -0.0171(9) 0.0167(6) -0.0078(7)
Cl6 0.1145(13) 0.0286(7) 0.0662(9) 0.0024(6) -0.0442(9) -0.0053(7)
C78 0.0286(19) 0.033(2) 0.033(2) -0.0016(17) -0.0075(16) -0.0077(17)
Cl7 0.0723(9) 0.0454(7) 0.0415(6) -0.0052(5) 0.0102(6) -0.0044(6)
Cl8 0.1141(14) 0.0773(12) 0.0364(7) -0.0065(7) 0.0107(8) 0.0038(10)
Cl21 0.0665(11) 0.0832(15) 0.177(3) 0.0207(16) -0.0274(13) -0.0344(11)
C85 0.049(3) 0.044(3) 0.064(3) 0.002(3) -0.001(3) -0.008(2)
O1 0.0165(11) 0.0157(12) 0.0242(12) 0.0038(9) 0.0016(9) 0.0065(9)
O2 0.0176(11) 0.0147(13) 0.0328(14) -0.0017(10) -0.0015(10) -0.0069(9)
O3 0.0379(15) 0.0167(14) 0.0291(14) -0.0027(11) -0.0012(11) -0.0021(11)
O4 0.0139(10) 0.0307(15) 0.0227(12) -0.0025(10) 0.0050(9) 0.0042(10)
O5 0.0297(16) 0.116(4) 0.0259(15) -0.005(2) -0.0007(12) 0.012(2)
O6 0.0122(10) 0.0142(11) 0.0170(11) 0.0036(9) -0.0048(8) -0.0033(9)
O7 0.0115(10) 0.0114(11) 0.0214(11) 0.0012(9) 0.0028(8) 0.0018(8)
O8 0.0163(11) 0.0197(13) 0.0214(11) 0.0025(9) 0.0026(9) -0.0028(9)
O9 0.0191(12) 0.0325(16) 0.0320(14) 0.0067(11) 0.0033(10) -0.0103(11)
C1 0.0112(14) 0.0151(16) 0.0205(15) 0.0031(12) -0.0006(11) 0.0025(12)
C1' 0.0086(13) 0.0141(16) 0.0147(14) 0.0002(11) 0.0001(10) -0.0018(11)
C2 0.0151(14) 0.0180(17) 0.0221(16) -0.0008(13) 0.0023(12) -0.0037(12)
C2' 0.0145(14) 0.0145(16) 0.0218(16) 0.0036(12) 0.0005(12) -0.0035(12)
C3 0.0215(16) 0.0133(17) 0.0222(16) 0.0036(13) -0.0041(13) 0.0002(13)
C3' 0.0114(14) 0.0122(16) 0.0218(16) 0.0055(12) 0.0000(12) 0.0016(12)
C4 0.0234(17) 0.0184(18) 0.0224(17) 0.0044(13) 0.0013(13) 0.0054(14)
C4' 0.0128(14) 0.0124(16) 0.0221(16) -0.0014(12) -0.0006(12) -0.0016(12)
O4AA 0.0158(10) 0.0119(11) 0.0182(11) 0.0014(9) -0.0013(8) 0.0005(9)
C5 0.0124(14) 0.0139(16) 0.0219(16) 0.0031(12) 0.0002(12) 0.0029(12)
C5' 0.0134(14) 0.0126(16) 0.0177(14) -0.0017(12) -0.0007(11) -0.0007(11)
C6 0.0181(15) 0.0210(18) 0.0232(16) 0.0048(13) 0.0041(13) 0.0035(13)
C6' 0.0085(13) 0.0132(16) 0.0183(15) -0.0002(12) -0.0010(11) -0.0006(11)
C7 0.0108(14) 0.0230(18) 0.0195(16) 0.0022(13) 0.0051(12) 0.0040(12)
C7' 0.0201(16) 0.0140(17) 0.0251(17) 0.0049(13) 0.0017(13) -0.0019(13)
C8 0.0114(14) 0.0156(16) 0.0246(16) 0.0025(13) 0.0022(12) 0.0053(12)
C8' 0.0221(17) 0.0239(19) 0.0238(17) 0.0073(14) -0.0066(13) 0.0007(14)
C9 0.0107(13) 0.0168(17) 0.0144(14) 0.0039(12) -0.0004(11) -0.0001(11)
C9' 0.0154(15) 0.0230(19) 0.0302(18) 0.0027(14) -0.0050(13) -0.0086(13)
C10 0.0059(13) 0.0148(16) 0.0214(15) 0.0007(12) -0.0003(11) -0.0015(11)
C11 0.0122(14) 0.0131(16) 0.0153(14) 0.0012(11) -0.0025(11) -0.0011(11)
C12 0.0087(14) 0.034(2) 0.0278(18) 0.0046(15) -0.0030(12) 0.0070(14)
C13 0.0214(17) 0.032(2) 0.0223(17) -0.0006(15) 0.0030(13) -0.0009(15)
C14 0.029(2) 0.038(2) 0.0287(19) -0.0034(17) 0.0117(16) 0.0036(17)
C15 0.0111(14) 0.0133(16) 0.0265(16) 0.0016(13) -0.0022(12) -0.0025(12)
C16 0.037(2) 0.0172(19) 0.036(2) 0.0046(15) 0.0108(17) 0.0037(16)
C17 0.0306(19) 0.031(2) 0.0287(19) 0.0043(16) -0.0052(15) 0.0166(17)
C68 0.0106(14) 0.0216(18) 0.0219(16) 0.0003(13) 0.0003(12) 0.0026(12)
O11 0.0146(10) 0.0134(12) 0.0173(11) -0.0035(8) 0.0007(8) 0.0012(8)
O12 0.0158(11) 0.0143(12) 0.0297(13) 0.0021(10) 0.0033(9) 0.0055(9)
O13 0.0201(12) 0.0303(15) 0.0318(14) -0.0073(11) 0.0026(10) 0.0107(11)
O14 0.0116(10) 0.0139(12) 0.0183(11) -0.0043(9) -0.0011(8) 0.0025(8)
O19 0.0108(10) 0.0096(11) 0.0245(12) -0.0056(9) 0.0059(8) -0.0034(8)
O20 0.0199(12) 0.0195(13) 0.0218(12) -0.0044(9) 0.0055(9) 0.0033(10)
O23 0.0198(11) 0.0134(12) 0.0252(12) -0.0044(9) 0.0047(9) -0.0057(9)
O24 0.0135(11) 0.0233(13) 0.0261(12) -0.0005(10) 0.0082(9) -0.0037(9)
O27 0.0229(14) 0.065(2) 0.0282(15) 0.0016(14) 0.0016(11) -0.0014(14)
O31 0.0348(14) 0.0176(13) 0.0258(13) 0.0021(10) 0.0030(11) 0.0002(11)
C0AA 0.0202(16) 0.0161(17) 0.0256(17) -0.0049(13) 0.0034(13) -0.0066(13)
C1AA 0.0101(13) 0.0124(16) 0.0236(16) -0.0031(12) 0.0034(11) -0.0021(11)
C2AA 0.0129(14) 0.0178(17) 0.0244(17) -0.0004(13) 0.0023(12) 0.0017(12)
C3AA 0.0168(15) 0.0168(18) 0.0226(16) -0.0026(13) 0.0008(12) -0.0007(13)
C30 0.0097(13) 0.0119(16) 0.0167(15) -0.0062(11) 0.0016(11) 0.0005(11)
C34 0.0108(14) 0.0195(17) 0.0220(16) -0.0036(13) 0.0048(12) -0.0047(12)
C38 0.0071(13) 0.0114(15) 0.0169(14) -0.0032(11) 0.0010(11) 0.0003(11)
C41 0.0149(15) 0.0130(16) 0.0236(16) -0.0040(12) 0.0000(12) 0.0015(12)
C42 0.0190(16) 0.0183(18) 0.0261(17) -0.0055(13) 0.0064(13) -0.0028(13)
C43 0.0233(17) 0.027(2) 0.0263(18) -0.0109(15) -0.0043(14) 0.0009(15)
C44 0.0220(17) 0.0206(19) 0.0274(18) -0.0017(14) 0.0074(14) 0.0014(14)
C45 0.032(2) 0.030(2) 0.0274(19) -0.0068(16) -0.0027(15) -0.0135(16)
C47 0.035(2) 0.0111(17) 0.037(2) -0.0064(14) 0.0116(16) -0.0031(14)
C48 0.0256(18) 0.035(2) 0.032(2) 0.0021(17) 0.0118(15) 0.0003(17)
C49 0.0131(14) 0.0199(18) 0.0251(17) -0.0046(13) 0.0101(13) -0.0041(12)
C51 0.0143(14) 0.0147(17) 0.0171(14) -0.0024(12) 0.0008(12) 0.0008(12)
C54 0.0112(14) 0.0128(16) 0.0269(17) 0.0004(13) 0.0032(12) 0.0005(11)
C55 0.0140(14) 0.0112(16) 0.0223(16) -0.0062(12) 0.0035(12) -0.0005(12)
C56 0.0177(15) 0.0101(15) 0.0224(16) -0.0032(12) 0.0034(12) 0.0009(12)
C62 0.0091(13) 0.0114(15) 0.0190(15) -0.0022(12) 0.0011(11) -0.0003(11)
C63 0.0094(13) 0.0114(15) 0.0176(15) -0.0006(11) -0.0003(11) -0.0007(11)
C66 0.0109(15) 0.030(2) 0.0326(19) -0.0073(15) 0.0050(13) -0.0039(13)
C73 0.0195(16) 0.0146(17) 0.0229(16) -0.0063(12) 0.0038(13) 0.0006(13)
C74 0.0114(13) 0.0132(16) 0.0213(15) -0.0040(12) 0.0029(11) -0.0037(11)
C79 0.0214(16) 0.0217(19) 0.0281(17) -0.0029(14) -0.0041(13) 0.0105(14)
C81 0.0167(15) 0.0102(16) 0.0202(15) -0.0049(12) 0.0033(12) -0.0019(12)
C82 0.0127(13) 0.0090(15) 0.0183(14) -0.0053(12) -0.0004(11) 0.0039(11)

loop_
_atom_type_symbol
_atom_type_description
_atom_type_scat_dispersion_real
_atom_type_scat_dispersion_imag
_atom_type_scat_source
C C 0.0181 0.0091 'International Tables Vol C Tables 4.2.6.8 and 6.1.1.4'
H H 0.0000 0.0000 'International Tables Vol C Tables 4.2.6.8 and 6.1.1.4'
O O 0.0492 0.0322 'International Tables Vol C Tables 4.2.6.8 and 6.1.1.4'
Cl Cl 0.3639 0.7018 'International Tables Vol C Tables 4.2.6.8 and 6.1.1.4'

loop_
_geom_angle_atom_site_label_1
_geom_angle_atom_site_label_2
_geom_angle_atom_site_label_3
_geom_angle
Cl0A C61 Cl1 109.8(2)
Cl0A C61 H61 107.9
Cl1 C61 H61 107.9
Cl4 C61 Cl0A 111.5(3)
Cl4 C61 Cl1 111.8(3)
Cl4 C61 H61 107.9
Cl2 C78 H78 108.0
Cl5 C78 Cl2 110.8(3)
Cl5 C78 H78 108.0
Cl6 C78 Cl2 110.7(3)
Cl6 C78 Cl5 111.2(3)
Cl6 C78 H78 108.0
Cl7 C85 H85 109.0
Cl8 C85 Cl7 106.9(3)
Cl8 C85 H85 109.0
Cl21 C85 Cl7 109.0(3)
Cl21 C85 Cl8 113.8(4)
Cl21 C85 H85 109.0
C1 O1 C4 111.1(2)
C3 O2 C15 119.4(3)
C13 O4 C7 118.6(3)
C1' O6 C9 109.8(2)
C1' O7 C3' 101.5(2)
C7' O8 C2' 110.8(3)
O1 C1 H1 110.6
O1 C1 C2 106.7(3)
O1 C1 C10 104.9(2)
C2 C1 H1 110.6
C2 C1 C10 113.2(3)
C10 C1 H1 110.6
O6 C1' O7 111.5(2)
O6 C1' O4AA 107.2(2)
O6 C1' C6' 108.7(3)
O7 C1' O4AA 103.8(2)
O7 C1' C6' 110.1(3)
O4AA C1' C6' 115.5(2)
C1 C2 H2A 109.9
C1 C2 H2B 109.9
H2A C2 H2B 108.3
C3 C2 C1 108.7(3)
C3 C2 H2A 109.9
C3 C2 H2B 109.9
O8 C2' C3' 106.8(3)
O8 C2' C8' 109.8(3)
O4AA C2' O8 107.7(3)
O4AA C2' C3' 103.2(3)
O4AA C2' C8' 111.6(3)
C8' C2' C3' 117.2(3)
O2 C3 C2 115.3(3)
O3 C3 O2 118.9(3)
O3 C3 C2 125.7(3)
O7 C3' C2' 102.1(3)
O7 C3' H3' 112.8
O7 C3' C4' 112.1(3)
C2' C3' H3' 112.8
C2' C3' C4' 103.4(2)
C4' C3' H3' 112.8
O1 C4 C5 103.3(3)
O1 C4 C16 108.7(3)
O1 C4 C17 107.2(3)
C16 C4 C5 114.5(3)
C16 C4 C17 111.5(3)
C17 C4 C5 111.0(3)
C3' C4' H4' 109.5
C5' C4' C3' 109.5(3)
C5' C4' H4' 109.5
C7' C4' C3' 103.9(3)
C7' C4' H4' 109.5
C7' C4' C5' 114.6(3)
C1' O4AA C2' 107.7(2)
C4 C5 H5 105.3
C4 C5 C10 105.4(3)
C6 C5 C4 121.2(3)
C6 C5 H5 105.3
C6 C5 C10 112.9(3)
C10 C5 H5 105.3
C4' C5' H5' 106.2
C4' C5' C6' 111.6(3)
C6' C5' H5' 106.2
C9' C5' C4' 112.8(3)
C9' C5' H5' 106.2
C9' C5' C6' 113.3(3)
C5 C6 H6A 110.5
C5 C6 H6B 110.5
C5 C6 C7 106.3(3)
H6A C6 H6B 108.7
C7 C6 H6A 110.5
C7 C6 H6B 110.5
C1' C6' C5' 108.7(3)
C1' C6' C11 100.7(2)
C5' C6' C11 111.0(3)
C68 C6' C1' 110.7(3)
C68 C6' C5' 114.2(3)
C68 C6' C11 110.6(3)
O4 C7 C6 110.4(3)
O4 C7 H7 108.6
O4 C7 C8 105.9(3)
C6 C7 H7 108.6
C6 C7 C8 114.6(3)
C8 C7 H7 108.6
O8 C7' C4' 110.6(3)
O9 C7' O8 120.6(3)
O9 C7' C4' 128.7(3)
C7 C8 H8 106.1
C7 C8 C9 111.0(3)
C7 C8 C12 112.0(3)
C9 C8 H8 106.1
C12 C8 H8 106.1
C12 C8 C9 114.9(3)
C2' C8' H8'A 109.5
C2' C8' H8'B 109.5
C2' C8' H8'C 109.5
H8'A C8' H8'B 109.5
H8'A C8' H8'C 109.5
H8'B C8' H8'C 109.5
O6 C9 C8 108.6(2)
O6 C9 C10 108.9(3)
O6 C9 C11 104.6(2)
C8 C9 C11 109.6(3)
C10 C9 C8 111.0(3)
C10 C9 C11 113.8(2)
C5' C9' H9'A 109.5
C5' C9' H9'B 109.5
C5' C9' H9'C 109.5
H9'A C9' H9'B 109.5
H9'A C9' H9'C 109.5
H9'B C9' H9'C 109.5
C1 C10 C5 99.0(2)
C1 C10 C9 118.2(3)
C1 C10 C15 107.7(3)
C5 C10 C9 105.9(3)
C5 C10 C15 116.5(3)
C9 C10 C15 109.5(2)
C6' C11 C9 106.2(2)
C6' C11 H11A 110.5
C6' C11 H11B 110.5
C9 C11 H11A 110.5
C9 C11 H11B 110.5
H11A C11 H11B 108.7
C8 C12 H12A 109.5
C8 C12 H12B 109.5
C8 C12 H12C 109.5
H12A C12 H12B 109.5
H12A C12 H12C 109.5
H12B C12 H12C 109.5
O4 C13 C14 112.4(3)
O5 C13 O4 122.5(3)
O5 C13 C14 125.2(4)
C13 C14 H14A 109.5
C13 C14 H14B 109.5
C13 C14 H14C 109.5
H14A C14 H14B 109.5
H14A C14 H14C 109.5
H14B C14 H14C 109.5
O2 C15 C10 115.9(3)
O2 C15 H15A 108.3
O2 C15 H15B 108.3
C10 C15 H15A 108.3
C10 C15 H15B 108.3
H15A C15 H15B 107.4
C4 C16 H16A 109.5
C4 C16 H16B 109.5
C4 C16 H16C 109.5
H16A C16 H16B 109.5
H16A C16 H16C 109.5
H16B C16 H16C 109.5
C4 C17 H17A 109.5
C4 C17 H17B 109.5
C4 C17 H17C 109.5
H17A C17 H17B 109.5
H17A C17 H17C 109.5
H17B C17 H17C 109.5
C6' C68 H68A 109.5
C6' C68 H68B 109.5
C6' C68 H68C 109.5
H68A C68 H68B 109.5
H68A C68 H68C 109.5
H68B C68 H68C 109.5
C63 O11 C41 107.7(2)
C3AA O12 C54 119.4(3)
C63 O14 C30 109.9(2)
C63 O19 C55 101.4(2)
C73 O20 C41 112.0(3)
C1AA O23 C0AA 111.0(2)
C44 O24 C49 117.2(3)
O23 C0AA C45 107.7(3)
O23 C0AA C47 108.4(3)
O23 C0AA C81 103.5(3)
C45 C0AA C47 111.0(3)
C45 C0AA C81 112.0(3)
C47 C0AA C81 113.7(3)
O23 C1AA H1AA 110.5
O23 C1AA C2AA 107.5(3)
O23 C1AA C62 104.4(2)
C2AA C1AA H1AA 110.5
C2AA C1AA C62 113.1(3)
C62 C1AA H1AA 110.5
C1AA C2AA H2AA 110.0
C1AA C2AA H2AB 110.0
H2AA C2AA H2AB 108.4
C3AA C2AA C1AA 108.4(3)
C3AA C2AA H2AA 110.0
C3AA C2AA H2AB 110.0
O12 C3AA C2AA 115.7(3)
O31 C3AA O12 119.0(3)
O31 C3AA C2AA 125.2(3)
O14 C30 C62 109.0(3)
O14 C30 C74 108.1(2)
O14 C30 C82 104.7(2)
C62 C30 C74 110.6(2)
C62 C30 C82 114.6(3)
C82 C30 C74 109.5(3)
H34A C34 H34B 109.5
H34A C34 H34C 109.5
H34B C34 H34C 109.5
C38 C34 H34A 109.5
C38 C34 H34B 109.5
C38 C34 H34C 109.5
C34 C38 C51 114.1(3)
C34 C38 C63 110.7(3)
C34 C38 C82 110.3(3)
C51 C38 C63 108.8(3)
C51 C38 C82 111.1(3)
C63 C38 C82 101.1(2)
O11 C41 C43 111.2(3)
O11 C41 C55 102.8(3)
O20 C41 O11 108.7(3)
O20 C41 C43 109.7(3)
O20 C41 C55 106.4(3)
C43 C41 C55 117.5(3)
H42A C42 H42B 108.7
C49 C42 H42A 110.6
C49 C42 H42B 110.6
C49 C42 C81 105.9(3)
C81 C42 H42A 110.6
C81 C42 H42B 110.6
C41 C43 H43A 109.5
C41 C43 H43B 109.5
C41 C43 H43C 109.5
H43A C43 H43B 109.5
H43A C43 H43C 109.5
H43B C43 H43C 109.5
O24 C44 C48 113.1(3)
O27 C44 O24 122.4(3)
O27 C44 C48 124.5(4)
C0AA C45 H45A 109.5
C0AA C45 H45B 109.5
C0AA C45 H45C 109.5
H45A C45 H45B 109.5
H45A C45 H45C 109.5
H45B C45 H45C 109.5
C0AA C47 H47A 109.5
C0AA C47 H47B 109.5
C0AA C47 H47C 109.5
H47A C47 H47B 109.5
H47A C47 H47C 109.5
H47B C47 H47C 109.5
C44 C48 H48A 109.5
C44 C48 H48B 109.5
C44 C48 H48C 109.5
H48A C48 H48B 109.5
H48A C48 H48C 109.5
H48B C48 H48C 109.5
O24 C49 C42 110.6(3)
O24 C49 H49 108.6
O24 C49 C74 107.0(3)
C42 C49 H49 108.6
C42 C49 C74 113.3(3)
C74 C49 H49 108.6
C38 C51 H51 105.8
C38 C51 C56 111.7(3)
C56 C51 H51 105.8
C79 C51 C38 114.3(3)
C79 C51 H51 105.8
C79 C51 C56 112.6(3)
O12 C54 H54A 108.2
O12 C54 H54B 108.2
O12 C54 C62 116.5(3)
H54A C54 H54B 107.3
C62 C54 H54A 108.2
C62 C54 H54B 108.2
O19 C55 C41 102.3(3)
O19 C55 H55 112.7
O19 C55 C56 112.2(3)
C41 C55 H55 112.7
C56 C55 C41 103.3(3)
C56 C55 H55 112.7
C51 C56 H56 110.1
C55 C56 C51 109.3(3)
C55 C56 H56 110.1
C73 C56 C51 113.3(3)
C73 C56 C55 103.9(3)
C73 C56 H56 110.1
C1AA C62 C30 118.1(3)
C1AA C62 C54 107.8(3)
C1AA C62 C81 99.0(2)
C54 C62 C30 109.6(3)
C81 C62 C30 105.5(3)
C81 C62 C54 116.8(3)
O11 C63 O19 104.0(2)
O11 C63 C38 115.3(2)
O14 C63 O11 106.8(2)
O14 C63 O19 111.8(2)
O14 C63 C38 108.5(3)
O19 C63 C38 110.3(3)
H66A C66 H66B 109.5
H66A C66 H66C 109.5
H66B C66 H66C 109.5
C74 C66 H66A 109.5
C74 C66 H66B 109.5
C74 C66 H66C 109.5
O13 C73 O20 121.6(3)
O13 C73 C56 128.3(3)
O20 C73 C56 110.2(3)
C30 C74 H74 105.7
C49 C74 C30 109.8(2)
C49 C74 H74 105.7
C66 C74 C30 116.4(3)
C66 C74 C49 112.6(3)
C66 C74 H74 105.7
C51 C79 H79A 109.5
C51 C79 H79B 109.5
C51 C79 H79C 109.5
H79A C79 H79B 109.5
H79A C79 H79C 109.5
H79B C79 H79C 109.5
C0AA C81 C62 105.4(3)
C0AA C81 H81 105.1
C42 C81 C0AA 121.6(3)
C42 C81 C62 113.0(3)
C42 C81 H81 105.1
C62 C81 H81 105.1
C30 C82 H82A 110.4
C30 C82 H82B 110.4
C38 C82 C30 106.5(2)
C38 C82 H82A 110.4
C38 C82 H82B 110.4
H82A C82 H82B 108.6

loop_
_geom_bond_atom_site_label_1
_geom_bond_atom_site_label_2
_geom_bond_distance
Cl0A C61 1.756(4)
Cl1 C61 1.786(5)
Cl4 C61 1.725(5)
C61 H61 0.9800
Cl2 C78 1.757(5)
Cl5 C78 1.747(5)
Cl6 C78 1.741(5)
C78 H78 0.9800
Cl7 C85 1.772(6)
Cl8 C85 1.764(6)
Cl21 C85 1.743(6)
C85 H85 0.9800
O1 C1 1.444(4)
O1 C4 1.466(4)
O2 C3 1.352(4)
O2 C15 1.456(4)
O3 C3 1.195(5)
O4 C7 1.453(4)
O4 C13 1.335(4)
O5 C13 1.207(5)
O6 C1' 1.367(4)
O6 C9 1.457(4)
O7 C1' 1.424(4)
O7 C3' 1.440(4)
O8 C2' 1.444(4)
O8 C7' 1.367(4)
O9 C7' 1.197(4)
C1 H1 0.9800
C1 C2 1.524(4)
C1 C10 1.536(4)
C1' O4AA 1.424(4)
C1' C6' 1.548(4)
C2 H2A 0.9700
C2 H2B 0.9700
C2 C3 1.494(5)
C2' C3' 1.537(5)
C2' O4AA 1.427(4)
C2' C8' 1.497(4)
C3' H3' 0.9800
C3' C4' 1.539(4)
C4 C5 1.540(5)
C4 C16 1.514(6)
C4 C17 1.525(5)
C4' H4' 0.9800
C4' C5' 1.538(5)
C4' C7' 1.517(5)
C5 H5 0.9800
C5 C6 1.524(4)
C5 C10 1.549(4)
C5' H5' 0.9800
C5' C6' 1.549(4)
C5' C9' 1.522(4)
C6 H6A 0.9700
C6 H6B 0.9700
C6 C7 1.527(5)
C6' C11 1.554(4)
C6' C68 1.529(4)
C7 H7 0.9800
C7 C8 1.536(5)
C8 H8 0.9800
C8 C9 1.567(4)
C8 C12 1.545(4)
C8' H8'A 0.9600
C8' H8'B 0.9600
C8' H8'C 0.9600
C9 C10 1.552(5)
C9 C11 1.568(4)
C9' H9'A 0.9600
C9' H9'B 0.9600
C9' H9'C 0.9600
C10 C15 1.557(4)
C11 H11A 0.9700
C11 H11B 0.9700
C12 H12A 0.9600
C12 H12B 0.9600
C12 H12C 0.9600
C13 C14 1.491(5)
C14 H14A 0.9600
C14 H14B 0.9600
C14 H14C 0.9600
C15 H15A 0.9700
C15 H15B 0.9700
C16 H16A 0.9600
C16 H16B 0.9600
C16 H16C 0.9600
C17 H17A 0.9600
C17 H17B 0.9600
C17 H17C 0.9600
C68 H68A 0.9600
C68 H68B 0.9600
C68 H68C 0.9600
O11 C41 1.428(4)
O11 C63 1.419(4)
O12 C3AA 1.348(4)
O12 C54 1.457(4)
O13 C73 1.199(4)
O14 C30 1.461(4)
O14 C63 1.377(4)
O19 C55 1.438(4)
O19 C63 1.425(4)
O20 C41 1.425(4)
O20 C73 1.358(4)
O23 C0AA 1.462(4)
O23 C1AA 1.445(4)
O24 C44 1.337(5)
O24 C49 1.451(4)
O27 C44 1.210(5)
O31 C3AA 1.204(5)
C0AA C45 1.520(5)
C0AA C47 1.524(5)
C0AA C81 1.536(5)
C1AA H1AA 0.9800
C1AA C2AA 1.523(5)
C1AA C62 1.538(4)
C2AA H2AA 0.9700
C2AA H2AB 0.9700
C2AA C3AA 1.503(5)
C30 C62 1.553(4)
C30 C74 1.569(4)
C30 C82 1.561(4)
C34 H34A 0.9600
C34 H34B 0.9600
C34 H34C 0.9600
C34 C38 1.529(4)
C38 C51 1.541(5)
C38 C63 1.546(4)
C38 C82 1.550(4)
C41 C43 1.502(5)
C41 C55 1.551(5)
C42 H42A 0.9700
C42 H42B 0.9700
C42 C49 1.519(5)
C42 C81 1.526(4)
C43 H43A 0.9600
C43 H43B 0.9600
C43 H43C 0.9600
C44 C48 1.487(5)
C45 H45A 0.9600
C45 H45B 0.9600
C45 H45C 0.9600
C47 H47A 0.9600
C47 H47B 0.9600
C47 H47C 0.9600
C48 H48A 0.9600
C48 H48B 0.9600
C48 H48C 0.9600
C49 H49 0.9800
C49 C74 1.543(5)
C51 H51 0.9800
C51 C56 1.550(4)
C51 C79 1.517(4)
C54 H54A 0.9700
C54 H54B 0.9700
C54 C62 1.552(4)
C55 H55 0.9800
C55 C56 1.535(4)
C56 H56 0.9800
C56 C73 1.521(5)
C62 C81 1.543(4)
C66 H66A 0.9600
C66 H66B 0.9600
C66 H66C 0.9600
C66 C74 1.542(4)
C74 H74 0.9800
C79 H79A 0.9600
C79 H79B 0.9600
C79 H79C 0.9600
C81 H81 0.9800
C82 H82A 0.9700
C82 H82B 0.9700

loop_
_geom_torsion_atom_site_label_1
_geom_torsion_atom_site_label_2
_geom_torsion_atom_site_label_3
_geom_torsion_atom_site_label_4
_geom_torsion
O1 C1 C2 C3 51.0(3)
O1 C1 C10 C5 38.3(3)
O1 C1 C10 C9 151.9(3)
O1 C1 C10 C15 -83.4(3)
O1 C4 C5 C6 152.9(3)
O1 C4 C5 C10 23.1(3)
O4 C7 C8 C9 -174.0(3)
O4 C7 C8 C12 -44.0(4)
O6 C1' O4AA C2' 149.1(2)
O6 C1' C6' C5' -145.9(3)
O6 C1' C6' C11 -29.2(3)
O6 C1' C6' C68 87.9(3)
O6 C9 C10 C1 72.9(3)
O6 C9 C10 C5 -177.3(2)
O6 C9 C10 C15 -50.9(3)
O6 C9 C11 C6' 2.9(3)
O7 C1' O4AA C2' 31.1(3)
O7 C1' C6' C5' -23.5(3)
O7 C1' C6' C11 93.2(3)
O7 C1' C6' C68 -149.8(3)
O7 C3' C4' C5' 5.3(4)
O7 C3' C4' C7' 128.2(3)
O8 C2' C3' O7 -137.3(2)
O8 C2' C3' C4' -20.8(3)
O8 C2' O4AA C1' 108.8(3)
C1 O1 C4 C5 1.9(3)
C1 O1 C4 C16 123.8(3)
C1 O1 C4 C17 -115.5(3)
C1 C2 C3 O2 37.7(4)
C1 C2 C3 O3 -138.2(3)
C1 C10 C15 O2 20.6(4)
C1' O6 C9 C8 94.6(3)
C1' O6 C9 C10 -144.4(2)
C1' O6 C9 C11 -22.3(3)
C1' O7 C3' C2' 42.5(3)
C1' O7 C3' C4' -67.6(3)
C1' C6' C11 C9 14.4(3)
C2 C1 C10 C5 154.2(3)
C2 C1 C10 C9 -92.2(3)
C2 C1 C10 C15 32.5(4)
C2' O8 C7' O9 177.4(3)
C2' O8 C7' C4' -2.0(4)
C2' C3' C4' C5' -103.9(3)
C2' C3' C4' C7' 19.0(3)
C3 O2 C15 C10 -49.4(4)
C3' O7 C1' O6 -161.2(2)
C3' O7 C1' O4AA -46.2(3)
C3' O7 C1' C6' 78.0(3)
C3' C2' O4AA C1' -4.0(3)
C3' C4' C5' C6' 48.3(3)
C3' C4' C5' C9' 177.2(3)
C3' C4' C7' O8 -11.4(4)
C3' C4' C7' O9 169.3(4)
C4 O1 C1 C2 -146.7(3)
C4 O1 C1 C10 -26.3(3)
C4 C5 C6 C7 170.8(3)
C4 C5 C10 C1 -37.4(3)
C4 C5 C10 C9 -160.3(3)
C4 C5 C10 C15 77.7(3)
C4' C5' C6' C1' -39.0(3)
C4' C5' C6' C11 -148.9(3)
C4' C5' C6' C68 85.2(3)
O4AA C1' C6' C5' 93.6(3)
O4AA C1' C6' C11 -149.7(3)
O4AA C1' C6' C68 -32.7(4)
O4AA C2' C3' O7 -23.8(3)
O4AA C2' C3' C4' 92.7(3)
C5 C6 C7 O4 174.6(3)
C5 C6 C7 C8 55.1(4)
C5 C10 C15 O2 -89.5(3)
C5' C4' C7' O8 108.1(3)
C5' C4' C7' O9 -71.2(5)
C5' C6' C11 C9 129.4(3)
C6 C5 C10 C1 -171.8(3)
C6 C5 C10 C9 65.2(3)
C6 C5 C10 C15 -56.8(4)
C6 C7 C8 C9 -52.0(4)
C6 C7 C8 C12 77.9(4)
C6' C1' O4AA C2' -89.5(3)
C7 O4 C13 O5 -1.4(6)
C7 O4 C13 C14 179.1(3)
C7 C8 C9 O6 172.6(3)
C7 C8 C9 C10 52.9(4)
C7 C8 C9 C11 -73.8(3)
C7' O8 C2' C3' 14.7(4)
C7' O8 C2' O4AA -95.7(3)
C7' O8 C2' C8' 142.7(3)
C7' C4' C5' C6' -68.0(3)
C7' C4' C5' C9' 60.8(4)
C8 C9 C10 C1 -167.6(3)
C8 C9 C10 C5 -57.8(3)
C8 C9 C10 C15 68.6(3)
C8 C9 C11 C6' -113.4(3)
C8' C2' C3' O7 99.2(3)
C8' C2' C3' C4' -144.3(3)
C8' C2' O4AA C1' -130.7(3)
C9 O6 C1' O7 -88.0(3)
C9 O6 C1' O4AA 159.1(2)
C9 O6 C1' C6' 33.5(3)
C9 C10 C15 O2 150.4(3)
C9' C5' C6' C1' -167.7(3)
C9' C5' C6' C11 82.5(3)
C9' C5' C6' C68 -43.4(4)
C10 C1 C2 C3 -63.8(4)
C10 C5 C6 C7 -62.7(4)
C10 C9 C11 C6' 121.6(3)
C11 C9 C10 C1 -43.3(4)
C11 C9 C10 C5 66.5(3)
C11 C9 C10 C15 -167.1(3)
C12 C8 C9 O6 44.2(4)
C12 C8 C9 C10 -75.5(4)
C12 C8 C9 C11 157.9(3)
C13 O4 C7 C6 88.9(4)
C13 O4 C7 C8 -146.5(3)
C15 O2 C3 O3 -167.0(3)
C15 O2 C3 C2 16.8(4)
C16 C4 C5 C6 34.9(5)
C16 C4 C5 C10 -94.9(3)
C17 C4 C5 C6 -92.5(4)
C17 C4 C5 C10 137.7(3)
C68 C6' C11 C9 -102.7(3)
O11 C41 C55 O19 -22.6(3)
O11 C41 C55 C56 94.1(3)
O12 C54 C62 C1AA 19.4(4)
O12 C54 C62 C30 149.2(3)
O12 C54 C62 C81 -90.9(3)
O14 C30 C62 C1AA 73.2(3)
O14 C30 C62 C54 -50.7(3)
O14 C30 C62 C81 -177.3(2)
O14 C30 C74 C49 174.8(3)
O14 C30 C74 C66 45.4(4)
O14 C30 C82 C38 1.9(3)
O19 C55 C56 C51 6.7(4)
O19 C55 C56 C73 127.9(3)
O20 C41 C55 O19 -136.8(2)
O20 C41 C55 C56 -20.1(3)
O23 C0AA C81 C42 152.8(3)
O23 C0AA C81 C62 22.6(3)
O23 C1AA C2AA C3AA 50.8(3)
O23 C1AA C62 C30 152.0(3)
O23 C1AA C62 C54 -83.2(3)
O23 C1AA C62 C81 38.9(3)
O24 C49 C74 C30 -177.8(3)
O24 C49 C74 C66 -46.3(4)
C0AA O23 C1AA C2AA -147.7(3)
C0AA O23 C1AA C62 -27.3(3)
C1AA O23 C0AA C45 -115.8(3)
C1AA O23 C0AA C47 124.0(3)
C1AA O23 C0AA C81 2.9(3)
C1AA C2AA C3AA O12 37.8(4)
C1AA C2AA C3AA O31 -137.5(4)
C1AA C62 C81 C0AA -37.5(3)
C1AA C62 C81 C42 -172.5(3)
C2AA C1AA C62 C30 -91.4(3)
C2AA C1AA C62 C54 33.4(4)
C2AA C1AA C62 C81 155.5(3)
C3AA O12 C54 C62 -48.0(4)
C30 O14 C63 O11 157.0(2)
C30 O14 C63 O19 -89.8(3)
C30 O14 C63 C38 32.1(3)
C30 C62 C81 C0AA -160.1(3)
C30 C62 C81 C42 64.9(3)
C34 C38 C51 C56 84.8(3)
C34 C38 C51 C79 -44.6(4)
C34 C38 C63 O11 -31.3(4)
C34 C38 C63 O14 88.4(3)
C34 C38 C63 O19 -148.8(3)
C34 C38 C82 C30 -102.3(3)
C38 C51 C56 C55 47.6(3)
C38 C51 C56 C73 -67.8(3)
C41 O11 C63 O14 150.7(2)
C41 O11 C63 O19 32.3(3)
C41 O11 C63 C38 -88.7(3)
C41 O20 C73 O13 177.2(3)
C41 O20 C73 C56 -1.8(4)
C41 C55 C56 C51 -102.8(3)
C41 C55 C56 C73 18.5(3)
C42 C49 C74 C30 -55.7(4)
C42 C49 C74 C66 75.8(4)
C43 C41 C55 O19 99.9(3)
C43 C41 C55 C56 -143.5(3)
C44 O24 C49 C42 91.2(4)
C44 O24 C49 C74 -145.0(3)
C45 C0AA C81 C42 -91.4(4)
C45 C0AA C81 C62 138.4(3)
C47 C0AA C81 C42 35.4(5)
C47 C0AA C81 C62 -94.8(3)
C49 O24 C44 O27 -3.5(5)
C49 O24 C44 C48 177.5(3)
C49 C42 C81 C0AA 169.4(3)
C49 C42 C81 C62 -63.7(4)
C51 C38 C63 O11 94.8(3)
C51 C38 C63 O14 -145.5(3)
C51 C38 C63 O19 -22.6(3)
C51 C38 C82 C30 130.1(3)
C51 C56 C73 O13 -71.7(5)
C51 C56 C73 O20 107.2(3)
C54 O12 C3AA O31 -168.4(3)
C54 O12 C3AA C2AA 15.9(4)
C54 C62 C81 C0AA 77.9(3)
C54 C62 C81 C42 -57.2(4)
C55 O19 C63 O11 -46.6(3)
C55 O19 C63 O14 -161.5(3)
C55 O19 C63 C38 77.7(3)
C55 C56 C73 O13 169.8(4)
C55 C56 C73 O20 -11.3(4)
C62 C1AA C2AA C3AA -63.9(4)
C62 C30 C74 C49 55.5(3)
C62 C30 C74 C66 -73.9(4)
C62 C30 C82 C38 121.3(3)
C63 O11 C41 O20 107.0(3)
C63 O11 C41 C43 -132.1(3)
C63 O11 C41 C55 -5.5(3)
C63 O14 C30 C62 -143.9(2)
C63 O14 C30 C74 95.8(3)
C63 O14 C30 C82 -20.9(3)
C63 O19 C55 C41 41.8(3)
C63 O19 C55 C56 -68.3(3)
C63 C38 C51 C56 -39.3(3)
C63 C38 C51 C79 -168.8(3)
C63 C38 C82 C30 14.8(3)
C73 O20 C41 O11 -95.9(3)
C73 O20 C41 C43 142.2(3)
C73 O20 C41 C55 14.1(4)
C74 C30 C62 C1AA -168.0(3)
C74 C30 C62 C54 68.0(3)
C74 C30 C62 C81 -58.6(3)
C74 C30 C82 C38 -113.8(3)
C79 C51 C56 C55 177.9(3)
C79 C51 C56 C73 62.5(4)
C81 C42 C49 O24 177.8(3)
C81 C42 C49 C74 57.7(4)
C82 C30 C62 C1AA -43.6(4)
C82 C30 C62 C54 -167.6(2)
C82 C30 C62 C81 65.8(3)
C82 C30 C74 C49 -71.7(3)
C82 C30 C74 C66 158.9(3)
C82 C38 C51 C56 -149.7(3)
C82 C38 C51 C79 80.8(3)
C82 C38 C63 O11 -148.2(3)
C82 C38 C63 O14 -28.5(3)
C82 C38 C63 O19 94.3(3)
